data_7023064
loop_
_publ_author_name
'Machura, Barbara'
'Wolff, Mariusz'
'Benoist, Eric'
'Schachner, J\"org A'
'M\"osch-Zanetti, Nadia C'

_publ_section_title
;
 Oxorhenium(V) complexes of quinoline and isoquinoline carboxylic
 acids--synthesis, structural characterization and catalytic application
 in epoxidation reactions.
;
_journal_issue 24
_journal_name_full 'Dalton transactions (Cambridge, England : 2003)'
_journal_page_first 8827
_journal_page_last 8837
_journal_paper_doi 10.1039/c3dt50625h
_journal_volume 42
_journal_year 2013
_chemical_formula_sum 'C23 H19 N2 O8 Re'
_chemical_formula_weight 637.60
_chemical_name_systematic
;
?
;
_space_group_IT_number 14
_symmetry_cell_setting monoclinic
_symmetry_space_group_name_Hall '-P 2yn'
_symmetry_space_group_name_H-M 'P 1 21/n 1'
_atom_sites_solution_hydrogens geom
_atom_sites_solution_primary direct
_atom_sites_solution_secondary difmap
_audit_creation_method SHELXL-97
_cell_angle_alpha 90.00
_cell_angle_beta 105.540(7)
_cell_angle_gamma 90.00
_cell_formula_units_Z 8
_cell_length_a 9.4283(7)
_cell_length_b 32.008(2)
_cell_length_c 14.8515(9)
_cell_measurement_reflns_used 11637
_cell_measurement_temperature 295.0(2)
_cell_measurement_theta_max 29.3984
_cell_measurement_theta_min 3.3603
_cell_volume 4318.1(5)
_computing_cell_refinement 'CrysAlis RED v. 1.163 (UNIL IC & KUMA 2000)'
_computing_data_collection 'CrysAlis CCD v. 1.163 (UNIL IC & KUMA 2000)'
_computing_data_reduction 'CrysAlis RED v. 1.163 (UNIL IC & KUMA 2000)'
_computing_molecular_graphics
;XP in SHELXTL/PC (Sheldrick, 1990b)
ORTEP-3 W v. 1.062 (Farrugia 1997)
;
_computing_publication_material
;SHELXL-97 (Sheldrick, 1997) and
PLATON (Spek, 1990)
;
_computing_structure_refinement 'SHELXL-97 (Sheldrick, 1997)'
_computing_structure_solution 'SHELXS-97 (Sheldrick, 1990)'
_diffrn_ambient_temperature 295.0(2)
_diffrn_measured_fraction_theta_full 0.997
_diffrn_measured_fraction_theta_max 0.997
_diffrn_measurement_device_type
;
Oxford Diffraction Xcalibur (TM) Single Crystal X-ray Diffractometer with
Sapphire CCD detector
;
_diffrn_radiation_monochromator graphite
_diffrn_radiation_source 'fine-focus sealed tube'
_diffrn_radiation_type MoK\a
_diffrn_radiation_wavelength 0.71073
_diffrn_reflns_av_R_equivalents 0.0891
_diffrn_reflns_av_unetI/netI 0.0606
_diffrn_reflns_limit_h_max 11
_diffrn_reflns_limit_h_min -11
_diffrn_reflns_limit_k_max 38
_diffrn_reflns_limit_k_min -38
_diffrn_reflns_limit_l_max 17
_diffrn_reflns_limit_l_min -17
_diffrn_reflns_number 38887
_diffrn_reflns_theta_full 25.00
_diffrn_reflns_theta_max 25.00
_diffrn_reflns_theta_min 3.37
_exptl_absorpt_coefficient_mu 5.683
_exptl_absorpt_correction_T_max 1.00000
_exptl_absorpt_correction_T_min 0.51501
_exptl_absorpt_correction_type empirical
_exptl_absorpt_process_details 'CrysAlis RED, (2005)'
_exptl_crystal_colour 'dark brown'
_exptl_crystal_density_diffrn 1.962
_exptl_crystal_density_method 'not measured'
_exptl_crystal_description prism
_exptl_crystal_F_000 2480
_exptl_crystal_size_max 0.088
_exptl_crystal_size_mid 0.058
_exptl_crystal_size_min 0.024
_refine_diff_density_max 1.790
_refine_diff_density_min -1.056
_refine_diff_density_rms 0.161
_refine_ls_extinction_method none
_refine_ls_goodness_of_fit_ref 1.054
_refine_ls_hydrogen_treatment constr
_refine_ls_matrix_type full
_refine_ls_number_parameters 619
_refine_ls_number_reflns 7581
_refine_ls_number_restraints 0
_refine_ls_restrained_S_all 1.054
_refine_ls_R_factor_all 0.0559
_refine_ls_R_factor_gt 0.0402
_refine_ls_shift/su_max 0.001
_refine_ls_shift/su_mean 0.000
_refine_ls_structure_factor_coef Fsqd
_refine_ls_weighting_details 'calc w=1/[\s^2^(Fo^2^)+(0.0261P)^2^+1.3626P] where P=(Fo^2^+2Fc^2^)/3'
_refine_ls_weighting_scheme calc
_refine_ls_wR_factor_gt 0.0758
_refine_ls_wR_factor_ref 0.0824
_reflns_number_gt 6115
_reflns_number_total 7581
_reflns_threshold_expression >2sigma(I)
_cod_data_source_file c3dt50625h.txt
_cod_data_source_block ren345a
_cod_original_sg_symbol_H-M P21/n
_cod_database_code 7023064

loop_
_symmetry_equiv_pos_as_xyz
'x, y, z'
'-x+1/2, y+1/2, -z+1/2'
'-x, -y, -z'
'x-1/2, -y-1/2, z-1/2'

loop_
_atom_site_label
_atom_site_type_symbol
_atom_site_fract_x
_atom_site_fract_y
_atom_site_fract_z
_atom_site_U_iso_or_equiv
_atom_site_adp_type
_atom_site_occupancy
_atom_site_symmetry_multiplicity
_atom_site_calc_flag
_atom_site_refinement_flags
Re1 Re 0.62140(3) 0.114048(8) 0.196121(17) 0.02724(9) Uani 1 1 d .
Re2 Re 1.39924(3) -0.141019(8) 0.295894(18) 0.03184(9) Uani 1 1 d .
O1 O 0.5513(5) 0.11129(14) 0.2895(3) 0.0405(11) Uani 1 1 d .
O2 O 0.8267(5) 0.09041(13) 0.2575(3) 0.0391(11) Uani 1 1 d .
O3 O 0.9784(5) 0.04040(15) 0.2370(4) 0.0571(15) Uani 1 1 d .
O4 O 0.4282(4) 0.13774(13) 0.1126(3) 0.0358(11) Uani 1 1 d .
O5 O 0.3101(5) 0.19549(14) 0.0533(3) 0.0438(12) Uani 1 1 d .
O6 O 0.6969(4) 0.12321(12) 0.0916(3) 0.0316(10) Uani 1 1 d .
O7 O 0.6061(5) -0.07458(14) 0.0903(3) 0.0468(12) Uani 1 1 d .
O8 O 0.6564(5) 0.30936(13) 0.2295(3) 0.0410(11) Uani 1 1 d .
O9 O 1.4728(5) -0.13635(14) 0.2050(3) 0.0446(12) Uani 1 1 d .
O10 O 1.1970(5) -0.11539(14) 0.2297(4) 0.0495(13) Uani 1 1 d .
O11 O 1.0507(5) -0.06416(15) 0.2505(4) 0.0633(16) Uani 1 1 d .
O12 O 1.5879(5) -0.16622(14) 0.3805(3) 0.0395(11) Uani 1 1 d .
O13 O 1.6985(5) -0.22540(15) 0.4374(3) 0.0450(12) Uani 1 1 d .
O14 O 1.3269(5) -0.14279(14) 0.4023(3) 0.0419(12) Uani 1 1 d .
O15 O 1.4305(5) 0.04851(14) 0.3965(3) 0.0477(13) Uani 1 1 d .
O16 O 1.3216(5) -0.33489(14) 0.2758(3) 0.0454(12) Uani 1 1 d .
N1 N 0.5946(5) 0.04949(15) 0.1634(3) 0.0273(12) Uani 1 1 d .
N2 N 0.6489(5) 0.18011(15) 0.2171(3) 0.0235(11) Uani 1 1 d .
N3 N 1.4318(5) -0.07611(16) 0.3236(4) 0.0323(13) Uani 1 1 d .
N4 N 1.3573(5) -0.20616(15) 0.2759(3) 0.0283(12) Uani 1 1 d .
C1 C 0.4657(7) 0.02709(19) 0.1293(4) 0.0285(14) Uani 1 1 d .
C2 C 0.3295(7) 0.0460(2) 0.1221(4) 0.0358(16) Uani 1 1 d .
H2 H 0.3249 0.0743 0.1358 0.043 Uiso 1 1 calc R
C3 C 0.2022(8) 0.0228(2) 0.0946(5) 0.0483(19) Uani 1 1 d .
H3 H 0.1118 0.0352 0.0914 0.058 Uiso 1 1 calc R
C4 C 0.2083(8) -0.0192(2) 0.0716(5) 0.0455(18) Uani 1 1 d .
H4 H 0.1215 -0.0344 0.0519 0.055 Uiso 1 1 calc R
C5 C 0.3390(8) -0.0383(2) 0.0775(5) 0.0461(19) Uani 1 1 d .
H5 H 0.3411 -0.0663 0.0618 0.055 Uiso 1 1 calc R
C6 C 0.4709(7) -0.01578(19) 0.1073(4) 0.0319(15) Uani 1 1 d .
C7 C 0.6116(7) -0.03498(19) 0.1180(5) 0.0349(16) Uani 1 1 d .
C8 C 0.7397(8) -0.0977(2) 0.1042(6) 0.056(2) Uani 1 1 d .
H8A H 0.8015 -0.0846 0.0705 0.084 Uiso 1 1 calc R
H8B H 0.7176 -0.1258 0.0818 0.084 Uiso 1 1 calc R
H8C H 0.7899 -0.0984 0.1696 0.084 Uiso 1 1 calc R
C9 C 0.7373(7) -0.01234(19) 0.1549(4) 0.0350(16) Uani 1 1 d .
H9 H 0.8296 -0.0246 0.1651 0.042 Uiso 1 1 calc R
C1O C 0.7234(7) 0.02959(19) 0.1768(4) 0.0309(15) Uani 1 1 d .
C11 C 0.8559(7) 0.0544(2) 0.2263(5) 0.0370(16) Uani 1 1 d .
C12 C 0.7645(6) 0.20137(19) 0.2796(4) 0.0267(14) Uani 1 1 d .
C13 C 0.8816(7) 0.17937(19) 0.3378(4) 0.0313(15) Uani 1 1 d .
H13 H 0.8831 0.1503 0.3353 0.038 Uiso 1 1 calc R
C14 C 0.9952(7) 0.2004(2) 0.3988(5) 0.0392(17) Uani 1 1 d .
H14 H 1.0729 0.1855 0.4370 0.047 Uiso 1 1 calc R
C15 C 0.9946(7) 0.2439(2) 0.4038(4) 0.0390(17) Uani 1 1 d .
H15 H 1.0713 0.2577 0.4457 0.047 Uiso 1 1 calc R
C16 C 0.8824(7) 0.2663(2) 0.3477(5) 0.0359(16) Uani 1 1 d .
H16 H 0.8828 0.2953 0.3513 0.043 Uiso 1 1 calc R
C17 C 0.7653(6) 0.24544(19) 0.2842(4) 0.0286(14) Uani 1 1 d .
C18 C 0.6473(7) 0.2679(2) 0.2227(4) 0.0315(15) Uani 1 1 d .
C19 C 0.5456(8) 0.3337(2) 0.1656(5) 0.054(2) Uani 1 1 d .
H19A H 0.5515 0.3289 0.1029 0.080 Uiso 1 1 calc R
H19B H 0.5615 0.3628 0.1805 0.080 Uiso 1 1 calc R
H19C H 0.4500 0.3257 0.1707 0.080 Uiso 1 1 calc R
C20 C 0.5360(7) 0.24582(19) 0.1638(4) 0.0311(15) Uani 1 1 d .
H20 H 0.4581 0.2597 0.1231 0.037 Uiso 1 1 calc R
C21 C 0.5404(6) 0.20283(18) 0.1654(4) 0.0296(15) Uani 1 1 d .
C22 C 0.4141(7) 0.1780(2) 0.1046(4) 0.0291(14) Uani 1 1 d .
C23 C 0.6860(9) 0.1499(2) 0.0132(5) 0.055(2) Uani 1 1 d .
H23A H 0.5858 0.1507 -0.0242 0.082 Uiso 1 1 calc R
H23B H 0.7478 0.1393 -0.0236 0.082 Uiso 1 1 calc R
H23C H 0.7172 0.1775 0.0347 0.082 Uiso 1 1 calc R
C24 C 1.5639(7) -0.0538(2) 0.3575(4) 0.0331(15) Uani 1 1 d .
C25 C 1.6993(7) -0.0740(2) 0.3667(5) 0.0419(17) Uani 1 1 d .
H25 H 1.7022 -0.1027 0.3565 0.050 Uiso 1 1 calc R
C26 C 1.8271(7) -0.0513(2) 0.3909(5) 0.0486(19) Uani 1 1 d .
H26 H 1.9165 -0.0645 0.3947 0.058 Uiso 1 1 calc R
C27 C 1.8251(8) -0.0087(3) 0.4099(5) 0.053(2) Uani 1 1 d .
H27 H 1.9130 0.0062 0.4261 0.063 Uiso 1 1 calc R
C28 C 1.6961(8) 0.0114(2) 0.4051(5) 0.0460(18) Uani 1 1 d .
H28 H 1.6959 0.0397 0.4187 0.055 Uiso 1 1 calc R
C29 C 1.5622(7) -0.0111(2) 0.3794(4) 0.0344(16) Uani 1 1 d .
C30 C 1.4215(7) 0.0092(2) 0.3685(5) 0.0365(16) Uani 1 1 d .
C31 C 1.2956(9) 0.0721(2) 0.3832(6) 0.062(2) Uani 1 1 d .
H31A H 1.2489 0.0748 0.3175 0.093 Uiso 1 1 calc R
H31B H 1.3176 0.0993 0.4104 0.093 Uiso 1 1 calc R
H31C H 1.2307 0.0577 0.4128 0.093 Uiso 1 1 calc R
C32 C 1.2958(7) -0.0131(2) 0.3333(5) 0.0399(17) Uani 1 1 d .
H32 H 1.2041 -0.0005 0.3239 0.048 Uiso 1 1 calc R
C33 C 1.3071(7) -0.0546(2) 0.3117(5) 0.0373(16) Uani 1 1 d .
C34 C 1.1712(7) -0.0796(2) 0.2615(5) 0.0445(19) Uani 1 1 d .
C35 C 1.2385(6) -0.22632(19) 0.2161(4) 0.0271(14) Uani 1 1 d .
C36 C 1.1275(7) -0.2030(2) 0.1542(4) 0.0370(16) Uani 1 1 d .
H36 H 1.1334 -0.1740 0.1531 0.044 Uiso 1 1 calc R
C37 C 1.0108(7) -0.2232(2) 0.0956(5) 0.0446(18) Uani 1 1 d .
H37 H 0.9370 -0.2076 0.0557 0.054 Uiso 1 1 calc R
C38 C 0.9999(8) -0.2667(2) 0.0944(5) 0.0472(19) Uani 1 1 d .
H38 H 0.9200 -0.2798 0.0537 0.057 Uiso 1 1 calc R
C39 C 1.1063(7) -0.2898(2) 0.1529(5) 0.0382(16) Uani 1 1 d .
H39 H 1.0986 -0.3188 0.1517 0.046 Uiso 1 1 calc R
C40 C 1.2286(7) -0.2706(2) 0.2155(4) 0.0323(15) Uani 1 1 d .
C41 C 1.3401(7) -0.2939(2) 0.2794(4) 0.0326(15) Uani 1 1 d .
C42 C 1.4252(8) -0.3602(2) 0.3435(6) 0.056(2) Uani 1 1 d .
H42A H 1.5204 -0.3585 0.3319 0.084 Uiso 1 1 calc R
H42B H 1.3924 -0.3887 0.3382 0.084 Uiso 1 1 calc R
H42C H 1.4313 -0.3501 0.4053 0.084 Uiso 1 1 calc R
C43 C 1.4577(7) -0.2723(2) 0.3361(4) 0.0348(16) Uani 1 1 d .
H43 H 1.5340 -0.2867 0.3769 0.042 Uiso 1 1 calc R
C44 C 1.4611(6) -0.2297(2) 0.3320(4) 0.0279(14) Uani 1 1 d .
C45 C 1.5961(7) -0.2062(2) 0.3888(5) 0.0357(16) Uani 1 1 d .
C46 C 1.3231(13) -0.1305(3) 0.4884(6) 0.093(4) Uani 1 1 d .
H46A H 1.4204 -0.1318 0.5300 0.140 Uiso 1 1 calc R
H46B H 1.2588 -0.1486 0.5109 0.140 Uiso 1 1 calc R
H46C H 1.2872 -0.1023 0.4857 0.140 Uiso 1 1 calc R

loop_
_atom_site_aniso_label
_atom_site_aniso_U_11
_atom_site_aniso_U_22
_atom_site_aniso_U_33
_atom_site_aniso_U_23
_atom_site_aniso_U_13
_atom_site_aniso_U_12
Re1 0.02458(15) 0.02478(15) 0.02993(16) 0.00064(11) 0.00312(11) -0.00099(10)
Re2 0.02546(15) 0.03114(16) 0.03692(17) -0.00080(12) 0.00490(12) -0.00048(11)
O1 0.047(3) 0.042(3) 0.037(3) 0.003(2) 0.020(2) -0.004(2)
O2 0.034(2) 0.019(2) 0.059(3) -0.005(2) 0.003(2) -0.0011(19)
O3 0.029(3) 0.038(3) 0.101(4) -0.003(3) 0.011(3) 0.006(2)
O4 0.031(2) 0.025(3) 0.046(3) -0.001(2) 0.001(2) -0.0024(19)
O5 0.038(3) 0.035(3) 0.048(3) 0.003(2) -0.007(2) 0.005(2)
O6 0.036(3) 0.025(2) 0.033(3) 0.0017(19) 0.008(2) -0.0032(19)
O7 0.048(3) 0.027(3) 0.059(3) -0.004(2) 0.002(2) 0.001(2)
O8 0.045(3) 0.023(3) 0.051(3) 0.002(2) 0.006(2) 0.002(2)
O9 0.058(3) 0.042(3) 0.034(3) 0.001(2) 0.012(2) -0.004(2)
O10 0.031(3) 0.029(3) 0.080(4) -0.006(3) -0.001(2) 0.003(2)
O11 0.023(3) 0.040(3) 0.119(5) -0.002(3) 0.004(3) 0.002(2)
O12 0.031(2) 0.031(3) 0.048(3) 0.005(2) -0.004(2) -0.005(2)
O13 0.032(3) 0.049(3) 0.045(3) 0.012(2) -0.005(2) 0.001(2)
O14 0.045(3) 0.038(3) 0.048(3) -0.010(2) 0.024(2) -0.006(2)
O15 0.052(3) 0.024(3) 0.065(3) -0.003(2) 0.013(3) -0.007(2)
O16 0.045(3) 0.031(3) 0.059(3) -0.005(2) 0.010(2) -0.001(2)
N1 0.024(3) 0.029(3) 0.024(3) -0.002(2) -0.001(2) -0.004(2)
N2 0.024(3) 0.025(3) 0.026(3) 0.000(2) 0.014(2) 0.003(2)
N3 0.028(3) 0.033(3) 0.042(3) 0.006(3) 0.019(2) 0.000(2)
N4 0.023(3) 0.028(3) 0.032(3) -0.003(2) 0.004(2) -0.004(2)
C1 0.032(4) 0.032(4) 0.019(3) 0.003(3) 0.003(3) -0.004(3)
C2 0.034(4) 0.031(4) 0.041(4) -0.002(3) 0.008(3) -0.002(3)
C3 0.033(4) 0.050(5) 0.058(5) -0.001(4) 0.006(4) -0.006(3)
C4 0.038(4) 0.041(5) 0.051(5) -0.001(4) 0.002(3) -0.013(3)
C5 0.047(5) 0.036(4) 0.049(5) 0.000(4) 0.004(4) -0.004(4)
C6 0.032(4) 0.027(4) 0.033(4) 0.004(3) 0.002(3) -0.003(3)
C7 0.044(4) 0.025(4) 0.035(4) 0.004(3) 0.010(3) -0.006(3)
C8 0.051(5) 0.043(5) 0.067(6) -0.008(4) 0.004(4) 0.005(4)
C9 0.037(4) 0.027(4) 0.043(4) 0.008(3) 0.013(3) 0.003(3)
C1O 0.031(4) 0.029(4) 0.032(4) 0.008(3) 0.007(3) 0.002(3)
C11 0.028(4) 0.028(4) 0.053(5) 0.007(3) 0.007(3) 0.000(3)
C12 0.018(3) 0.033(4) 0.027(3) -0.005(3) 0.002(3) -0.003(3)
C13 0.034(4) 0.025(3) 0.033(4) 0.003(3) 0.005(3) -0.003(3)
C14 0.034(4) 0.043(4) 0.036(4) 0.000(3) 0.000(3) 0.002(3)
C15 0.034(4) 0.047(5) 0.030(4) -0.012(3) -0.001(3) -0.011(3)
C16 0.034(4) 0.030(4) 0.045(4) -0.008(3) 0.013(3) -0.007(3)
C17 0.024(3) 0.031(4) 0.033(4) -0.003(3) 0.011(3) -0.001(3)
C18 0.033(4) 0.032(4) 0.035(4) 0.001(3) 0.018(3) 0.003(3)
C19 0.060(5) 0.032(4) 0.067(6) 0.003(4) 0.015(4) 0.006(4)
C20 0.029(3) 0.024(4) 0.038(4) 0.004(3) 0.006(3) 0.002(3)
C21 0.026(3) 0.024(3) 0.040(4) 0.002(3) 0.012(3) 0.003(3)
C22 0.033(4) 0.031(4) 0.024(3) 0.000(3) 0.008(3) -0.001(3)
C23 0.068(5) 0.061(5) 0.038(4) 0.017(4) 0.019(4) -0.004(4)
C24 0.032(4) 0.037(4) 0.029(4) 0.008(3) 0.005(3) -0.005(3)
C25 0.038(4) 0.048(5) 0.042(4) -0.002(3) 0.015(3) 0.000(3)
C26 0.025(4) 0.056(5) 0.063(5) 0.006(4) 0.009(3) -0.001(3)
C27 0.037(4) 0.057(5) 0.060(5) -0.001(4) 0.005(4) -0.015(4)
C28 0.047(5) 0.040(4) 0.046(5) 0.001(4) 0.003(4) -0.008(4)
C29 0.034(4) 0.039(4) 0.030(4) 0.006(3) 0.007(3) -0.006(3)
C30 0.043(4) 0.031(4) 0.035(4) 0.004(3) 0.008(3) -0.006(3)
C31 0.066(6) 0.041(5) 0.077(6) -0.006(4) 0.017(5) 0.008(4)
C32 0.035(4) 0.036(4) 0.048(4) 0.002(3) 0.011(3) 0.005(3)
C33 0.036(4) 0.030(4) 0.045(4) -0.003(3) 0.009(3) -0.002(3)
C34 0.027(4) 0.029(4) 0.074(6) 0.007(4) 0.008(4) 0.001(3)
C35 0.023(3) 0.033(4) 0.026(3) 0.000(3) 0.007(3) 0.000(3)
C36 0.032(4) 0.044(4) 0.036(4) 0.001(3) 0.009(3) 0.000(3)
C37 0.036(4) 0.059(5) 0.033(4) 0.003(4) 0.000(3) 0.004(4)
C38 0.038(4) 0.065(6) 0.037(4) -0.010(4) 0.007(3) -0.009(4)
C39 0.032(4) 0.040(4) 0.043(4) -0.008(3) 0.012(3) -0.005(3)
C40 0.030(4) 0.038(4) 0.030(4) -0.006(3) 0.010(3) -0.005(3)
C41 0.028(4) 0.034(4) 0.037(4) -0.007(3) 0.013(3) 0.003(3)
C42 0.050(5) 0.037(5) 0.078(6) 0.006(4) 0.008(4) -0.001(4)
C43 0.029(4) 0.037(4) 0.038(4) 0.007(3) 0.009(3) 0.006(3)
C44 0.029(3) 0.035(4) 0.021(3) 0.000(3) 0.010(3) 0.001(3)
C45 0.039(4) 0.039(4) 0.032(4) 0.000(3) 0.016(3) -0.003(3)
C46 0.171(11) 0.061(6) 0.050(6) -0.009(5) 0.033(7) -0.014(7)

loop_
_atom_type_symbol
_atom_type_description
_atom_type_scat_dispersion_real
_atom_type_scat_dispersion_imag
_atom_type_scat_source
C C 0.0033 0.0016 'International Tables Vol C Tables 4.2.6.8 and 6.1.1.4'
H H 0.0000 0.0000 'International Tables Vol C Tables 4.2.6.8 and 6.1.1.4'
N N 0.0061 0.0033 'International Tables Vol C Tables 4.2.6.8 and 6.1.1.4'
O O 0.0106 0.0060 'International Tables Vol C Tables 4.2.6.8 and 6.1.1.4'
Re Re -1.0185 7.2310 'International Tables Vol C Tables 4.2.6.8 and 6.1.1.4'

loop_
_geom_angle_atom_site_label_1
_geom_angle_atom_site_label_2
_geom_angle_atom_site_label_3
_geom_angle
O1 Re1 O6 174.06(19)
O1 Re1 O2 98.4(2)
O6 Re1 O2 84.51(18)
O1 Re1 O4 92.1(2)
O6 Re1 O4 85.12(17)
O2 Re1 O4 169.48(18)
O1 Re1 N1 95.1(2)
O6 Re1 N1 90.63(18)
O2 Re1 N1 77.46(17)
O4 Re1 N1 100.90(17)
O1 Re1 N2 89.49(19)
O6 Re1 N2 84.78(17)
O2 Re1 N2 103.67(17)
O4 Re1 N2 77.11(17)
N1 Re1 N2 175.13(17)
O9 Re2 O14 175.4(2)
O9 Re2 O12 92.9(2)
O14 Re2 O12 85.63(19)
O9 Re2 O10 96.3(2)
O14 Re2 O10 85.2(2)
O12 Re2 O10 170.78(19)
O9 Re2 N3 90.0(2)
O14 Re2 N3 86.14(18)
O12 Re2 N3 102.10(19)
O10 Re2 N3 76.76(19)
O9 Re2 N4 94.4(2)
O14 Re2 N4 89.53(19)
O12 Re2 N4 78.35(18)
O10 Re2 N4 102.09(18)
N3 Re2 N4 175.59(18)
C11 O2 Re1 115.7(4)
C22 O4 Re1 118.3(4)
C23 O6 Re1 143.2(4)
C7 O7 C8 119.4(5)
C18 O8 C19 118.0(5)
C34 O10 Re2 114.8(4)
C45 O12 Re2 118.1(4)
C46 O14 Re2 153.6(6)
C30 O15 C31 118.3(5)
C41 O16 C42 118.0(5)
C1O N1 C1 118.7(5)
C1O N1 Re1 112.4(4)
C1 N1 Re1 128.8(4)
C21 N2 C12 117.4(5)
C21 N2 Re1 114.4(4)
C12 N2 Re1 128.1(4)
C33 N3 C24 116.8(5)
C33 N3 Re2 113.7(4)
C24 N3 Re2 129.4(4)
C44 N4 C35 118.0(5)
C44 N4 Re2 112.8(4)
C35 N4 Re2 129.2(4)
N1 C1 C2 120.1(6)
N1 C1 C6 120.4(5)
C2 C1 C6 119.4(6)
C3 C2 C1 119.9(6)
C2 C3 C4 120.3(7)
C5 C4 C3 121.0(7)
C4 C5 C6 120.2(7)
C5 C6 C1 119.2(6)
C5 C6 C7 122.1(6)
C1 C6 C7 118.6(5)
O7 C7 C9 125.8(6)
O7 C7 C6 114.6(6)
C9 C7 C6 119.6(6)
C7 C9 C1O 118.4(6)
N1 C1O C9 124.2(6)
N1 C1O C11 115.2(6)
C9 C1O C11 120.4(6)
O3 C11 O2 124.6(6)
O3 C11 C1O 120.7(6)
O2 C11 C1O 114.7(5)
C13 C12 N2 120.6(5)
C13 C12 C17 118.7(5)
N2 C12 C17 120.7(5)
C14 C13 C12 120.4(6)
C13 C14 C15 120.6(6)
C16 C15 C14 120.5(6)
C15 C16 C17 120.0(6)
C16 C17 C12 119.8(6)
C16 C17 C18 121.6(6)
C12 C17 C18 118.5(5)
O8 C18 C20 125.8(6)
O8 C18 C17 115.4(6)
C20 C18 C17 118.7(6)
C18 C20 C21 119.4(6)
N2 C21 C20 125.1(6)
N2 C21 C22 114.9(5)
C20 C21 C22 120.0(6)
O5 C22 O4 124.4(6)
O5 C22 C21 120.6(6)
O4 C22 C21 115.0(5)
C29 C24 C25 119.5(6)
C29 C24 N3 120.8(6)
C25 C24 N3 119.6(6)
C26 C25 C24 119.5(7)
C25 C26 C27 120.9(7)
C28 C27 C26 120.8(7)
C27 C28 C29 119.6(7)
C24 C29 C28 119.5(6)
C24 C29 C30 118.6(6)
C28 C29 C30 121.8(6)
O15 C30 C32 126.5(6)
O15 C30 C29 114.4(6)
C32 C30 C29 119.1(6)
C30 C32 C33 118.7(6)
N3 C33 C32 126.0(6)
N3 C33 C34 113.0(6)
C32 C33 C34 120.8(6)
O11 C34 O10 125.3(7)
O11 C34 C33 119.2(6)
O10 C34 C33 115.4(6)
N4 C35 C36 120.2(6)
N4 C35 C40 120.5(5)
C36 C35 C40 119.2(6)
C37 C36 C35 119.7(7)
C36 C37 C38 121.5(7)
C39 C38 C37 119.8(7)
C38 C39 C40 121.2(7)
C39 C40 C35 118.5(6)
C39 C40 C41 122.5(6)
C35 C40 C41 118.9(6)
O16 C41 C43 126.6(6)
O16 C41 C40 115.3(6)
C43 C41 C40 118.1(6)
C44 C43 C41 119.9(6)
N4 C44 C43 124.6(6)
N4 C44 C45 115.6(6)
C43 C44 C45 119.7(6)
O13 C45 O12 125.7(6)
O13 C45 C44 119.6(6)
O12 C45 C44 114.7(6)

loop_
_geom_bond_atom_site_label_1
_geom_bond_atom_site_label_2
_geom_bond_distance
Re1 O1 1.691(4)
Re1 O6 1.896(4)
Re1 O2 2.050(4)
Re1 O4 2.054(4)
Re1 N1 2.122(5)
Re1 N2 2.143(5)
Re2 O9 1.681(4)
Re2 O14 1.883(4)
Re2 O12 2.048(4)
Re2 O10 2.066(4)
Re2 N3 2.124(5)
Re2 N4 2.128(5)
O2 C11 1.299(7)
O3 C11 1.209(7)
O4 C22 1.297(7)
O5 C22 1.206(7)
O6 C23 1.424(7)
O7 C7 1.329(7)
O7 C8 1.429(8)
O8 C18 1.332(7)
O8 C19 1.439(8)
O10 C34 1.287(8)
O11 C34 1.209(8)
O12 C45 1.285(7)
O13 C45 1.208(8)
O14 C46 1.347(9)
O15 C30 1.321(7)
O15 C31 1.446(8)
O16 C41 1.322(7)
O16 C42 1.447(8)
N1 C1O 1.339(7)
N1 C1 1.385(7)
N2 C21 1.321(7)
N2 C12 1.404(7)
N3 C33 1.332(8)
N3 C24 1.408(8)
N4 C44 1.335(7)
N4 C35 1.388(7)
C1 C2 1.398(9)
C1 C6 1.415(8)
C2 C3 1.378(9)
C3 C4 1.393(9)
C4 C5 1.357(10)
C5 C6 1.402(9)
C6 C7 1.432(9)
C7 C9 1.372(9)
C9 C1O 1.395(8)
C1O C11 1.496(9)
C12 C13 1.397(8)
C12 C17 1.412(8)
C13 C14 1.380(8)
C14 C15 1.392(9)
C15 C16 1.362(9)
C16 C17 1.412(8)
C17 C18 1.430(9)
C18 C20 1.369(9)
C20 C21 1.377(8)
C21 C22 1.513(8)
C24 C29 1.404(9)
C24 C25 1.406(9)
C25 C26 1.371(9)
C26 C27 1.394(10)
C27 C28 1.361(10)
C28 C29 1.415(9)
C29 C30 1.447(9)
C30 C32 1.361(9)
C32 C33 1.379(9)
C33 C34 1.525(9)
C35 C36 1.407(8)
C35 C40 1.421(8)
C36 C37 1.368(9)
C37 C38 1.395(10)
C38 C39 1.357(9)
C39 C40 1.412(9)
C40 C41 1.424(9)
C41 C43 1.386(9)
C43 C44 1.365(8)
C44 C45 1.524(9)

loop_
_geom_hbond_atom_site_label_D
_geom_hbond_atom_site_label_H
_geom_hbond_atom_site_label_A
_geom_hbond_distance_DH
_geom_hbond_distance_HA
_geom_hbond_distance_DA
_geom_hbond_angle_DHA
_geom_hbond_site_symmetry_A
C2 H2 O4 0.93 2.32 3.094(8) 140.6 .
C9 H9 O11 0.93 2.48 3.354(8) 157.2 .
C13 H13 O2 0.93 2.23 3.077(7) 151.2 .
C25 H25 O12 0.93 2.37 3.157(8) 141.8 .
C32 H32 O3 0.93 2.54 3.411(8) 156.8 .
C36 H36 O10 0.93 2.19 3.027(8) 148.7 .
C37 H37 O5 0.93 2.49 3.354(8) 155.5 3_655
